data_1514383
loop_
_publ_author_name
'Nawn, Graeme'
'Oakley, Simon R.'
'Majewski, Marek B.'
'McDonald, Robert'
'Patrick, Brian O.'
'Hicks, Robin G.'

_publ_section_title
;
 Redox-active, near-infrared dyes based on &#x2018;Nindigo&#x2019;
 (indigo-N,N&#x2032;-diarylimine) boron chelate complexes
;
_journal_issue 2
_journal_name_full 'Chemical Science'
_journal_page_first 612
_journal_paper_doi 10.1039/c2sc21307a
_journal_volume 4
_journal_year 2013
_chemical_formula_moiety 'C32 H27 B F2 N4'
_chemical_formula_sum 'C32 H27 B F2 N4'
_chemical_formula_weight 516.39
_chemical_name_systematic
;
?
;
_space_group_IT_number 2
_symmetry_cell_setting triclinic
_symmetry_space_group_name_Hall '-P 1'
_symmetry_space_group_name_H-M 'P -1'
_atom_sites_solution_hydrogens geom
_atom_sites_solution_primary direct
_atom_sites_solution_secondary difmap
_audit_creation_method SHELXL-97
_cell_angle_alpha 89.0111(8)
_cell_angle_beta 83.5450(8)
_cell_angle_gamma 72.8575(8)
_cell_formula_units_Z 4
_cell_length_a 12.0332(8)
_cell_length_b 14.8026(10)
_cell_length_c 15.5572(10)
_cell_measurement_reflns_used 4712
_cell_measurement_temperature 173(2)
_cell_measurement_theta_max 23.70
_cell_measurement_theta_min 2.24
_cell_volume 2630.8(3)
_computing_cell_refinement 'Bruker SAINT'
_computing_data_collection 'Bruker APEX2'
_computing_data_reduction 'Bruker SAINT'
_computing_molecular_graphics 'Bruker SHELXTL'
_computing_publication_material 'Bruker SHELXTL'
_computing_structure_refinement 'SHELXL-97 (Sheldrick, 2008)'
_computing_structure_solution 'SHELXD (Schneider & Sheldrick, 2002)'
_diffrn_ambient_temperature 173(2)
_diffrn_measured_fraction_theta_full 0.991
_diffrn_measured_fraction_theta_max 0.991
_diffrn_measurement_device_type 'Bruker APEX-II CCD'
_diffrn_measurement_method '\w scans'
_diffrn_radiation_monochromator graphite
_diffrn_radiation_source 'fine-focus sealed tube'
_diffrn_radiation_type MoK\a
_diffrn_radiation_wavelength 0.71073
_diffrn_reflns_av_R_equivalents 0.0192
_diffrn_reflns_av_sigmaI/netI 0.0285
_diffrn_reflns_limit_h_max 15
_diffrn_reflns_limit_h_min -14
_diffrn_reflns_limit_k_max 18
_diffrn_reflns_limit_k_min -18
_diffrn_reflns_limit_l_max 19
_diffrn_reflns_limit_l_min -19
_diffrn_reflns_number 20842
_diffrn_reflns_theta_full 26.36
_diffrn_reflns_theta_max 26.36
_diffrn_reflns_theta_min 1.32
_exptl_absorpt_coefficient_mu 0.087
_exptl_absorpt_correction_T_max 0.9818
_exptl_absorpt_correction_T_min 0.9489
_exptl_absorpt_correction_type integration
_exptl_absorpt_process_details 'SADABS (Sheldrick, 2008)'
_exptl_crystal_colour blue
_exptl_crystal_density_diffrn 1.304
_exptl_crystal_density_method 'not measured'
_exptl_crystal_description fragment
_exptl_crystal_F_000 1080
_exptl_crystal_size_max 0.61
_exptl_crystal_size_mid 0.24
_exptl_crystal_size_min 0.21
_refine_diff_density_max 0.237
_refine_diff_density_min -0.313
_refine_diff_density_rms 0.039
_refine_ls_extinction_method none
_refine_ls_goodness_of_fit_ref 1.025
_refine_ls_hydrogen_treatment constr
_refine_ls_matrix_type full
_refine_ls_number_parameters 711
_refine_ls_number_reflns 10640
_refine_ls_number_restraints 0
_refine_ls_restrained_S_all 1.025
_refine_ls_R_factor_all 0.0611
_refine_ls_R_factor_gt 0.0432
_refine_ls_shift/su_max 0.001
_refine_ls_shift/su_mean 0.000
_refine_ls_structure_factor_coef Fsqd
_refine_ls_weighting_details 'calc w=1/[\s^2^(Fo^2^)+(0.0588P)^2^+0.7130P] where P=(Fo^2^+2Fc^2^)/3'
_refine_ls_weighting_scheme calc
_refine_ls_wR_factor_gt 0.1106
_refine_ls_wR_factor_ref 0.1217
_reflns_number_gt 8041
_reflns_number_total 10640
_reflns_threshold_expression I>2\s(I)
_cod_data_source_file c2sc21307a.txt
_cod_data_source_block vic1109
_cod_depositor_comments
;
The following automatic conversions were performed:

'_symmetry_cell_setting' value 'Triclinic' changed to 'triclinic'
according to
/usr/data/users/saulius/automatic-downloads/retrospective/RSC/lib/dictionaries/cif_core.dic
dictionary named 'cif_core.dic' version 2.4.2 from 2011-04-26.

Automatic conversion script
Id: cif_fix_values 2281 2013-09-26 08:29:07Z andrius 
;
_cod_database_code 1514383

loop_
_symmetry_equiv_pos_as_xyz
'x, y, z'
'-x, -y, -z'

loop_
_atom_site_label
_atom_site_type_symbol
_atom_site_fract_x
_atom_site_fract_y
_atom_site_fract_z
_atom_site_U_iso_or_equiv
_atom_site_adp_type
_atom_site_occupancy
_atom_site_symmetry_multiplicity
_atom_site_calc_flag
_atom_site_refinement_flags
F1A F 0.07374(10) 0.20739(7) 0.30072(7) 0.0467(3) Uani 1 1 d .
F2A F 0.21083(9) 0.08190(9) 0.34395(6) 0.0498(3) Uani 1 1 d .
N11A N 0.01808(11) 0.06649(9) 0.33102(8) 0.0269(3) Uani 1 1 d .
N12A N -0.14817(12) -0.09234(9) 0.31777(9) 0.0323(3) Uani 1 1 d .
N21A N 0.01791(12) -0.09770(9) 0.15622(8) 0.0302(3) Uani 1 1 d .
H21A H -0.0297 -0.1320 0.1704 0.036 Uiso 1 1 calc R
N22A N 0.15652(11) 0.07486(8) 0.20032(8) 0.0254(3) Uani 1 1 d .
C11A C -0.01229(13) -0.00152(10) 0.29034(10) 0.0266(3) Uani 1 1 d .
C12A C -0.10743(13) -0.02795(10) 0.34432(10) 0.0273(3) Uani 1 1 d .
C13A C -0.13187(13) 0.03376(11) 0.42117(10) 0.0272(3) Uani 1 1 d .
C14A C -0.05488(13) 0.08952(11) 0.41006(9) 0.0273(3) Uani 1 1 d .
C15A C -0.05628(15) 0.15679(12) 0.47029(10) 0.0334(4) Uani 1 1 d .
H15A H -0.0045 0.1945 0.4619 0.040 Uiso 1 1 calc R
C16A C -0.13616(15) 0.16758(12) 0.54392(11) 0.0374(4) Uani 1 1 d .
H16A H -0.1395 0.2141 0.5862 0.045 Uiso 1 1 calc R
C17A C -0.21108(15) 0.11201(12) 0.55708(11) 0.0366(4) Uani 1 1 d .
H17A H -0.2638 0.1202 0.6086 0.044 Uiso 1 1 calc R
C18A C -0.21004(14) 0.04471(11) 0.49604(10) 0.0318(4) Uani 1 1 d .
H18A H -0.2616 0.0068 0.5051 0.038 Uiso 1 1 calc R
C21A C 0.03822(13) -0.03176(10) 0.20879(10) 0.0259(3) Uani 1 1 d .
C22A C 0.12088(13) 0.00872(10) 0.16307(9) 0.0245(3) Uani 1 1 d .
C23A C 0.14891(13) -0.03515(11) 0.07848(10) 0.0277(3) Uani 1 1 d .
C24A C 0.08406(13) -0.10107(11) 0.07828(10) 0.0282(3) Uani 1 1 d .
C25A C 0.09129(15) -0.15811(12) 0.00678(11) 0.0368(4) Uani 1 1 d .
H25A H 0.0487 -0.2030 0.0079 0.044 Uiso 1 1 calc R
C26A C 0.16230(17) -0.14722(14) -0.06567(12) 0.0460(5) Uani 1 1 d .
H26A H 0.1687 -0.1853 -0.1156 0.055 Uiso 1 1 calc R
C27A C 0.22555(18) -0.08137(15) -0.06778(12) 0.0492(5) Uani 1 1 d .
H27A H 0.2732 -0.0753 -0.1192 0.059 Uiso 1 1 calc R
C28A C 0.22004(15) -0.02557(13) 0.00288(11) 0.0384(4) Uani 1 1 d .
H28A H 0.2635 0.0188 0.0008 0.046 Uiso 1 1 calc R
C31A C -0.24530(15) -0.11344(11) 0.36562(10) 0.0314(4) Uani 1 1 d .
C32A C -0.35817(16) -0.05096(12) 0.36556(11) 0.0377(4) Uani 1 1 d .
C33A C -0.45166(16) -0.07660(13) 0.40831(13) 0.0447(4) Uani 1 1 d .
H33A H -0.5287 -0.0348 0.4086 0.054 Uiso 1 1 calc R
C34A C -0.43498(18) -0.16123(14) 0.45015(13) 0.0505(5) Uani 1 1 d .
H34A H -0.4997 -0.1770 0.4804 0.061 Uiso 1 1 calc R
C35A C -0.32376(18) -0.22311(13) 0.44798(12) 0.0465(5) Uani 1 1 d .
H35A H -0.3128 -0.2818 0.4765 0.056 Uiso 1 1 calc R
C36A C -0.22697(15) -0.20168(12) 0.40495(11) 0.0348(4) Uani 1 1 d .
C37A C -0.38071(18) 0.04173(14) 0.32002(14) 0.0517(5) Uani 1 1 d .
H37A H -0.4645 0.0671 0.3144 0.062 Uiso 1 1 calc R
H37B H -0.3364 0.0322 0.2624 0.062 Uiso 1 1 calc R
H37C H -0.3560 0.0864 0.3535 0.062 Uiso 1 1 calc R
C38A C -0.10711(16) -0.27171(13) 0.40018(13) 0.0447(4) Uani 1 1 d .
H38A H -0.1141 -0.3344 0.4159 0.054 Uiso 1 1 calc R
H38B H -0.0611 -0.2521 0.4404 0.054 Uiso 1 1 calc R
H38C H -0.0680 -0.2743 0.3411 0.054 Uiso 1 1 calc R
C41A C 0.24654(14) 0.10753(11) 0.15182(10) 0.0314(4) Uani 1 1 d .
C42A C 0.21589(19) 0.19264(13) 0.10840(11) 0.0437(5) Uani 1 1 d .
C43A C 0.3084(3) 0.21720(19) 0.05892(14) 0.0752(9) Uani 1 1 d .
H43A H 0.2916 0.2746 0.0279 0.090 Uiso 1 1 calc R
C44A C 0.4224(3) 0.1599(3) 0.05459(18) 0.0927(11) Uani 1 1 d .
H44A H 0.4828 0.1776 0.0202 0.111 Uiso 1 1 calc R
C45A C 0.4485(2) 0.0782(2) 0.09928(18) 0.0762(8) Uani 1 1 d .
H45A H 0.5276 0.0400 0.0967 0.091 Uiso 1 1 calc R
C46A C 0.36260(16) 0.04947(14) 0.14844(13) 0.0482(5) Uani 1 1 d .
C47A C 0.0928(2) 0.25471(14) 0.11195(13) 0.0589(6) Uani 1 1 d .
H47A H 0.0795 0.2841 0.0556 0.071 Uiso 1 1 calc R
H47B H 0.0790 0.3040 0.1565 0.071 Uiso 1 1 calc R
H47C H 0.0390 0.2168 0.1261 0.071 Uiso 1 1 calc R
C48A C 0.39413(18) -0.04267(15) 0.19420(18) 0.0677(7) Uani 1 1 d .
H48A H 0.4794 -0.0668 0.1931 0.081 Uiso 1 1 calc R
H48B H 0.3656 -0.0883 0.1652 0.081 Uiso 1 1 calc R
H48C H 0.3581 -0.0334 0.2543 0.081 Uiso 1 1 calc R
B1A B 0.11618(16) 0.10890(13) 0.29583(12) 0.0301(4) Uani 1 1 d .
F1B F -0.03220(9) 0.62526(8) 0.06794(6) 0.0455(3) Uani 1 1 d .
F2B F -0.02929(8) 0.72437(6) 0.17457(7) 0.0448(3) Uani 1 1 d .
N11B N -0.08337(10) 0.58423(8) 0.21393(8) 0.0257(3) Uani 1 1 d .
N12B N -0.12351(11) 0.41051(9) 0.36157(8) 0.0279(3) Uani 1 1 d .
N21B N 0.13114(11) 0.37934(9) 0.29752(8) 0.0268(3) Uani 1 1 d .
H21B H 0.0981 0.3461 0.3338 0.032 Uiso 1 1 calc R
N22B N 0.12348(11) 0.57441(9) 0.15998(8) 0.0255(3) Uani 1 1 d .
C11B C -0.04352(13) 0.50533(10) 0.26061(9) 0.0242(3) Uani 1 1 d .
C12B C -0.14231(13) 0.48051(10) 0.31005(10) 0.0252(3) Uani 1 1 d .
C13B C -0.24677(13) 0.55263(11) 0.28574(10) 0.0278(3) Uani 1 1 d .
C14B C -0.20652(13) 0.61408(11) 0.22922(10) 0.0273(3) Uani 1 1 d .
C15B C -0.28240(14) 0.69215(12) 0.19565(11) 0.0361(4) Uani 1 1 d .
H15B H -0.2546 0.7343 0.1585 0.043 Uiso 1 1 calc R
C16B C -0.40101(16) 0.70618(14) 0.21855(13) 0.0467(5) Uani 1 1 d .
H16B H -0.4556 0.7591 0.1964 0.056 Uiso 1 1 calc R
C17B C -0.44230(15) 0.64519(14) 0.27282(13) 0.0480(5) Uani 1 1 d .
H17B H -0.5243 0.6567 0.2865 0.058 Uiso 1 1 calc R
C18B C -0.36623(14) 0.56798(13) 0.30744(11) 0.0378(4) Uani 1 1 d .
H18B H -0.3947 0.5265 0.3450 0.045 Uiso 1 1 calc R
C21B C 0.07376(13) 0.46088(10) 0.25745(10) 0.0248(3) Uani 1 1 d .
C22B C 0.15708(13) 0.49639(10) 0.20663(9) 0.0245(3) Uani 1 1 d .
C23B C 0.27020(13) 0.43154(10) 0.21726(10) 0.0264(3) Uani 1 1 d .
C24B C 0.24857(13) 0.35908(10) 0.27112(10) 0.0264(3) Uani 1 1 d .
C25B C 0.33823(14) 0.28020(11) 0.29073(11) 0.0323(4) Uani 1 1 d .
H25B H 0.3227 0.2308 0.3253 0.039 Uiso 1 1 calc R
C26B C 0.45027(15) 0.27706(13) 0.25764(12) 0.0399(4) Uani 1 1 d .
H26B H 0.5134 0.2240 0.2696 0.048 Uiso 1 1 calc R
C27B C 0.47411(15) 0.34966(13) 0.20692(12) 0.0424(4) Uani 1 1 d .
H27B H 0.5530 0.3456 0.1867 0.051 Uiso 1 1 calc R
C28B C 0.38627(14) 0.42631(12) 0.18590(11) 0.0353(4) Uani 1 1 d .
H28B H 0.4032 0.4749 0.1509 0.042 Uiso 1 1 calc R
C31B C -0.22205(13) 0.39198(11) 0.41004(10) 0.0277(3) Uani 1 1 d .
C32B C -0.27508(14) 0.33078(11) 0.37515(10) 0.0308(3) Uani 1 1 d .
C33B C -0.37029(15) 0.31366(13) 0.42418(12) 0.0390(4) Uani 1 1 d .
H33B H -0.4082 0.2728 0.4017 0.047 Uiso 1 1 calc R
C34B C -0.41079(16) 0.35475(13) 0.50493(12) 0.0419(4) Uani 1 1 d .
H34B H -0.4770 0.3431 0.5370 0.050 Uiso 1 1 calc R
C35B C -0.35531(15) 0.41276(12) 0.53916(11) 0.0390(4) Uani 1 1 d .
H35B H -0.3834 0.4403 0.5951 0.047 Uiso 1 1 calc R
C36B C -0.25888(14) 0.43160(11) 0.49310(11) 0.0325(4) Uani 1 1 d .
C37B C -0.22975(15) 0.28606(13) 0.28712(11) 0.0404(4) Uani 1 1 d .
H37D H -0.2683 0.2381 0.2769 0.048 Uiso 1 1 calc R
H37E H -0.1451 0.2563 0.2842 0.048 Uiso 1 1 calc R
H37F H -0.2463 0.3347 0.2429 0.048 Uiso 1 1 calc R
C38B C -0.19644(18) 0.49287(14) 0.53138(13) 0.0490(5) Uani 1 1 d .
H38D H -0.2332 0.5127 0.5902 0.059 Uiso 1 1 calc R
H38E H -0.2014 0.5488 0.4956 0.059 Uiso 1 1 calc R
H38F H -0.1141 0.4570 0.5332 0.059 Uiso 1 1 calc R
C41B C 0.21377(13) 0.60500(10) 0.10924(10) 0.0266(3) Uani 1 1 d .
C42B C 0.25384(15) 0.56731(12) 0.02592(11) 0.0343(4) Uani 1 1 d .
C43B C 0.34451(17) 0.59486(14) -0.01952(12) 0.0454(5) Uani 1 1 d .
H43B H 0.3745 0.5696 -0.0760 0.055 Uiso 1 1 calc R
C44B C 0.39170(17) 0.65787(15) 0.01559(13) 0.0499(5) Uani 1 1 d .
H44B H 0.4535 0.6758 -0.0166 0.060 Uiso 1 1 calc R
C45B C 0.34930(16) 0.69517(13) 0.09763(12) 0.0425(4) Uani 1 1 d .
H45B H 0.3816 0.7394 0.1210 0.051 Uiso 1 1 calc R
C46B C 0.26007(14) 0.66911(11) 0.14670(10) 0.0308(3) Uani 1 1 d .
C47B C 0.20601(19) 0.49686(14) -0.01398(13) 0.0504(5) Uani 1 1 d .
H47D H 0.2618 0.4635 -0.0622 0.060 Uiso 1 1 calc R
H47E H 0.1314 0.5300 -0.0354 0.060 Uiso 1 1 calc R
H47F H 0.1937 0.4512 0.0296 0.060 Uiso 1 1 calc R
C48B C 0.21987(15) 0.70542(13) 0.23788(11) 0.0394(4) Uani 1 1 d .
H48D H 0.2547 0.7554 0.2496 0.047 Uiso 1 1 calc R
H48E H 0.2443 0.6536 0.2782 0.047 Uiso 1 1 calc R
H48F H 0.1344 0.7310 0.2454 0.047 Uiso 1 1 calc R
B1B B -0.00698(16) 0.62924(12) 0.15225(12) 0.0292(4) Uani 1 1 d .

loop_
_atom_site_aniso_label
_atom_site_aniso_U_11
_atom_site_aniso_U_22
_atom_site_aniso_U_33
_atom_site_aniso_U_23
_atom_site_aniso_U_13
_atom_site_aniso_U_12
F1A 0.0670(7) 0.0314(5) 0.0460(6) -0.0095(4) 0.0184(5) -0.0296(5)
F2A 0.0497(6) 0.0824(8) 0.0334(5) 0.0111(5) -0.0111(5) -0.0423(6)
N11A 0.0338(7) 0.0256(6) 0.0249(6) -0.0005(5) 0.0008(5) -0.0156(5)
N12A 0.0388(8) 0.0304(7) 0.0323(7) -0.0004(6) 0.0048(6) -0.0202(6)
N21A 0.0370(7) 0.0297(7) 0.0291(7) -0.0036(5) 0.0034(6) -0.0202(6)
N22A 0.0278(7) 0.0240(6) 0.0274(7) 0.0009(5) 0.0006(5) -0.0139(5)
C11A 0.0320(8) 0.0233(7) 0.0271(8) 0.0022(6) -0.0007(6) -0.0135(6)
C12A 0.0320(8) 0.0252(8) 0.0268(8) 0.0034(6) 0.0005(6) -0.0135(6)
C13A 0.0311(8) 0.0263(8) 0.0258(8) 0.0036(6) -0.0006(6) -0.0118(6)
C14A 0.0312(8) 0.0287(8) 0.0225(7) 0.0022(6) -0.0002(6) -0.0110(6)
C15A 0.0395(9) 0.0344(9) 0.0305(9) -0.0026(7) -0.0008(7) -0.0181(7)
C16A 0.0461(10) 0.0375(9) 0.0288(9) -0.0063(7) 0.0006(7) -0.0140(8)
C17A 0.0394(9) 0.0409(10) 0.0272(8) -0.0006(7) 0.0050(7) -0.0116(8)
C18A 0.0340(9) 0.0344(9) 0.0282(8) 0.0033(7) 0.0015(7) -0.0137(7)
C21A 0.0306(8) 0.0246(7) 0.0259(8) 0.0007(6) -0.0011(6) -0.0143(6)
C22A 0.0257(7) 0.0222(7) 0.0266(8) 0.0024(6) -0.0021(6) -0.0091(6)
C23A 0.0295(8) 0.0276(8) 0.0274(8) -0.0008(6) -0.0007(6) -0.0113(6)
C24A 0.0298(8) 0.0282(8) 0.0283(8) -0.0005(6) -0.0009(6) -0.0118(6)
C25A 0.0406(9) 0.0400(9) 0.0341(9) -0.0076(7) -0.0014(7) -0.0191(8)
C26A 0.0530(11) 0.0575(12) 0.0315(9) -0.0151(8) 0.0034(8) -0.0246(10)
C27A 0.0545(12) 0.0695(13) 0.0299(9) -0.0103(9) 0.0134(8) -0.0338(10)
C28A 0.0411(10) 0.0469(10) 0.0321(9) -0.0032(8) 0.0053(7) -0.0238(8)
C31A 0.0398(9) 0.0321(8) 0.0285(8) -0.0029(7) 0.0030(7) -0.0226(7)
C32A 0.0429(10) 0.0340(9) 0.0399(10) 0.0001(7) 0.0000(8) -0.0189(8)
C33A 0.0371(10) 0.0431(10) 0.0558(12) -0.0047(9) 0.0065(8) -0.0188(8)
C34A 0.0476(11) 0.0512(12) 0.0580(12) -0.0004(10) 0.0162(9) -0.0307(10)
C35A 0.0578(12) 0.0393(10) 0.0488(11) 0.0087(8) 0.0052(9) -0.0287(9)
C36A 0.0437(10) 0.0328(9) 0.0333(9) -0.0007(7) 0.0004(7) -0.0212(8)
C37A 0.0496(12) 0.0440(11) 0.0638(13) 0.0128(10) -0.0060(10) -0.0180(9)
C38A 0.0487(11) 0.0371(10) 0.0527(11) 0.0029(8) -0.0054(9) -0.0196(8)
C41A 0.0377(9) 0.0359(9) 0.0278(8) -0.0054(7) 0.0043(7) -0.0245(7)
C42A 0.0790(14) 0.0404(10) 0.0247(8) 0.0008(7) -0.0031(9) -0.0388(10)
C43A 0.144(3) 0.0733(16) 0.0374(11) -0.0011(11) 0.0117(14) -0.0839(19)
C44A 0.107(2) 0.120(3) 0.0749(18) -0.0470(18) 0.0543(17) -0.091(2)
C45A 0.0531(14) 0.0943(19) 0.0930(19) -0.0475(16) 0.0331(13) -0.0523(14)
C46A 0.0363(10) 0.0532(12) 0.0591(12) -0.0245(10) 0.0094(9) -0.0234(9)
C47A 0.1040(19) 0.0368(10) 0.0460(12) 0.0131(9) -0.0389(12) -0.0261(11)
C48A 0.0405(11) 0.0467(12) 0.111(2) -0.0197(13) -0.0183(12) -0.0010(10)
B1A 0.0379(10) 0.0313(9) 0.0273(9) 0.0000(7) 0.0010(8) -0.0216(8)
F1B 0.0395(6) 0.0671(7) 0.0337(5) 0.0190(5) -0.0095(4) -0.0205(5)
F2B 0.0332(5) 0.0239(5) 0.0789(8) 0.0076(5) -0.0024(5) -0.0126(4)
N11B 0.0248(6) 0.0249(6) 0.0295(7) 0.0036(5) -0.0038(5) -0.0103(5)
N12B 0.0272(7) 0.0274(7) 0.0313(7) 0.0031(5) 0.0001(5) -0.0126(5)
N21B 0.0265(7) 0.0253(6) 0.0309(7) 0.0064(5) -0.0023(5) -0.0118(5)
N22B 0.0272(7) 0.0255(6) 0.0267(7) 0.0045(5) -0.0008(5) -0.0132(5)
C11B 0.0279(8) 0.0225(7) 0.0254(7) 0.0008(6) -0.0021(6) -0.0126(6)
C12B 0.0259(8) 0.0249(7) 0.0272(8) -0.0010(6) -0.0017(6) -0.0117(6)
C13B 0.0258(8) 0.0289(8) 0.0293(8) 0.0004(6) -0.0015(6) -0.0096(6)
C14B 0.0260(8) 0.0284(8) 0.0293(8) 0.0000(6) -0.0022(6) -0.0110(6)
C15B 0.0343(9) 0.0333(9) 0.0422(10) 0.0104(7) -0.0076(7) -0.0115(7)
C16B 0.0314(9) 0.0442(11) 0.0617(12) 0.0166(9) -0.0103(9) -0.0060(8)
C17B 0.0243(9) 0.0521(11) 0.0634(13) 0.0146(10) -0.0024(8) -0.0067(8)
C18B 0.0273(8) 0.0427(10) 0.0434(10) 0.0092(8) -0.0003(7) -0.0120(7)
C21B 0.0274(8) 0.0222(7) 0.0274(8) 0.0020(6) -0.0025(6) -0.0115(6)
C22B 0.0270(8) 0.0239(7) 0.0252(7) -0.0011(6) -0.0022(6) -0.0114(6)
C23B 0.0274(8) 0.0263(8) 0.0271(8) 0.0004(6) -0.0025(6) -0.0107(6)
C24B 0.0282(8) 0.0269(8) 0.0267(8) -0.0001(6) -0.0032(6) -0.0119(6)
C25B 0.0335(9) 0.0282(8) 0.0362(9) 0.0067(7) -0.0071(7) -0.0100(7)
C26B 0.0307(9) 0.0389(10) 0.0466(10) 0.0090(8) -0.0075(8) -0.0045(7)
C27B 0.0245(8) 0.0501(11) 0.0496(11) 0.0112(9) 0.0007(7) -0.0087(8)
C28B 0.0286(8) 0.0397(9) 0.0385(9) 0.0089(7) -0.0013(7) -0.0128(7)
C31B 0.0265(8) 0.0271(8) 0.0303(8) 0.0064(6) -0.0010(6) -0.0103(6)
C32B 0.0289(8) 0.0334(8) 0.0323(8) 0.0035(7) -0.0015(7) -0.0134(7)
C33B 0.0361(9) 0.0441(10) 0.0432(10) 0.0005(8) 0.0002(8) -0.0233(8)
C34B 0.0371(9) 0.0478(11) 0.0430(10) 0.0023(8) 0.0087(8) -0.0208(8)
C35B 0.0427(10) 0.0377(9) 0.0342(9) -0.0001(7) 0.0094(8) -0.0132(8)
C36B 0.0374(9) 0.0287(8) 0.0327(9) 0.0028(7) -0.0005(7) -0.0132(7)
C37B 0.0378(10) 0.0510(11) 0.0374(10) -0.0060(8) -0.0001(8) -0.0221(8)
C38B 0.0611(13) 0.0489(11) 0.0441(11) -0.0091(9) 0.0044(9) -0.0302(10)
C41B 0.0265(8) 0.0252(8) 0.0300(8) 0.0059(6) -0.0012(6) -0.0114(6)
C42B 0.0396(9) 0.0325(9) 0.0326(9) 0.0017(7) 0.0016(7) -0.0156(7)
C43B 0.0490(11) 0.0496(11) 0.0379(10) 0.0008(8) 0.0120(8) -0.0210(9)
C44B 0.0440(11) 0.0600(13) 0.0515(12) 0.0053(10) 0.0108(9) -0.0303(10)
C45B 0.0403(10) 0.0461(10) 0.0510(11) 0.0036(9) -0.0032(8) -0.0288(9)
C46B 0.0291(8) 0.0320(8) 0.0340(9) 0.0038(7) -0.0057(7) -0.0127(7)
C47B 0.0664(13) 0.0483(11) 0.0418(11) -0.0127(9) 0.0075(9) -0.0294(10)
C48B 0.0385(10) 0.0446(10) 0.0400(10) -0.0031(8) -0.0077(8) -0.0184(8)
B1B 0.0284(9) 0.0271(9) 0.0348(10) 0.0071(7) -0.0040(7) -0.0126(7)

loop_
_atom_type_symbol
_atom_type_description
_atom_type_scat_dispersion_real
_atom_type_scat_dispersion_imag
_atom_type_scat_source
C C 0.0033 0.0016 'International Tables Vol C Tables 4.2.6.8 and 6.1.1.4'
H H 0.0000 0.0000 'International Tables Vol C Tables 4.2.6.8 and 6.1.1.4'
B B 0.0013 0.0007 'International Tables Vol C Tables 4.2.6.8 and 6.1.1.4'
N N 0.0061 0.0033 'International Tables Vol C Tables 4.2.6.8 and 6.1.1.4'
F F 0.0171 0.0103 'International Tables Vol C Tables 4.2.6.8 and 6.1.1.4'

loop_
_geom_angle_atom_site_label_1
_geom_angle_atom_site_label_2
_geom_angle_atom_site_label_3
_geom_angle
C11A N11A C14A 107.95(12)
C11A N11A B1A 124.90(13)
C14A N11A B1A 127.15(12)
C12A N12A C31A 120.86(13)
C24A N21A C21A 108.65(12)
C22A N22A C41A 117.67(12)
C22A N22A B1A 123.12(12)
C41A N22A B1A 118.84(12)
N11A C11A C21A 120.33(13)
N11A C11A C12A 110.32(13)
C21A C11A C12A 129.22(14)
N12A C12A C13A 135.63(14)
N12A C12A C11A 120.22(13)
C13A C12A C11A 104.15(12)
C18A C13A C14A 119.62(14)
C18A C13A C12A 133.55(14)
C14A C13A C12A 106.83(13)
C15A C14A C13A 121.86(14)
C15A C14A N11A 127.41(14)
C13A C14A N11A 110.73(13)
C14A C15A C16A 117.60(15)
C17A C16A C15A 121.51(16)
C18A C17A C16A 120.78(15)
C17A C18A C13A 118.61(15)
C11A C21A N21A 129.27(14)
C11A C21A C22A 121.49(13)
N21A C21A C22A 109.16(13)
N22A C22A C21A 121.10(13)
N22A C22A C23A 132.70(13)
C21A C22A C23A 106.20(12)
C28A C23A C24A 118.76(14)
C28A C23A C22A 135.17(14)
C24A C23A C22A 106.07(13)
N21A C24A C25A 128.01(14)
N21A C24A C23A 109.90(13)
C25A C24A C23A 122.08(14)
C26A C25A C24A 117.48(16)
C25A C26A C27A 121.60(16)
C28A C27A C26A 121.31(16)
C27A C28A C23A 118.75(16)
C32A C31A C36A 120.96(15)
C32A C31A N12A 120.18(14)
C36A C31A N12A 118.54(15)
C33A C32A C31A 118.62(16)
C33A C32A C37A 119.40(17)
C31A C32A C37A 121.98(15)
C34A C33A C32A 121.27(18)
C33A C34A C35A 119.54(17)
C34A C35A C36A 121.63(17)
C35A C36A C31A 117.90(16)
C35A C36A C38A 120.84(16)
C31A C36A C38A 121.26(15)
C42A C41A C46A 122.40(16)
C42A C41A N22A 119.72(16)
C46A C41A N22A 117.85(15)
C41A C42A C43A 116.2(2)
C41A C42A C47A 122.63(16)
C43A C42A C47A 121.2(2)
C44A C43A C42A 121.6(2)
C45A C44A C43A 120.1(2)
C44A C45A C46A 121.4(2)
C45A C46A C41A 118.2(2)
C45A C46A C48A 119.9(2)
C41A C46A C48A 121.87(17)
F2A B1A F1A 107.18(13)
F2A B1A N11A 111.88(13)
F1A B1A N11A 109.37(14)
F2A B1A N22A 109.76(14)
F1A B1A N22A 110.49(13)
N11A B1A N22A 108.18(12)
C11B N11B C14B 107.93(12)
C11B N11B B1B 125.43(12)
C14B N11B B1B 126.58(12)
C12B N12B C31B 118.05(13)
C24B N21B C21B 108.20(12)
C22B N22B C41B 117.68(12)
C22B N22B B1B 123.51(12)
C41B N22B B1B 118.65(12)
N11B C11B C21B 120.34(13)
N11B C11B C12B 110.43(12)
C21B C11B C12B 129.23(13)
N12B C12B C13B 135.31(14)
N12B C12B C11B 120.50(13)
C13B C12B C11B 104.16(12)
C18B C13B C14B 120.04(15)
C18B C13B C12B 133.32(14)
C14B C13B C12B 106.64(13)
C15B C14B C13B 121.89(14)
C15B C14B N11B 127.30(14)
C13B C14B N11B 110.81(13)
C14B C15B C16B 116.96(15)
C17B C16B C15B 121.88(17)
C18B C17B C16B 121.08(16)
C17B C18B C13B 118.12(16)
C11B C21B N21B 129.23(13)
C11B C21B C22B 121.31(13)
N21B C21B C22B 109.46(12)
N22B C22B C21B 121.23(13)
N22B C22B C23B 132.64(13)
C21B C22B C23B 106.11(12)
C28B C23B C24B 119.17(14)
C28B C23B C22B 134.77(14)
C24B C23B C22B 106.04(13)
N21B C24B C25B 127.91(14)
N21B C24B C23B 110.05(13)
C25B C24B C23B 122.04(14)
C26B C25B C24B 116.90(15)
C25B C26B C27B 122.00(16)
C28B C27B C26B 121.38(16)
C27B C28B C23B 118.43(15)
C36B C31B C32B 121.88(14)
C36B C31B N12B 118.84(14)
C32B C31B N12B 119.19(14)
C33B C32B C31B 117.80(15)
C33B C32B C37B 121.74(15)
C31B C32B C37B 120.45(14)
C34B C33B C32B 121.24(16)
C33B C34B C35B 120.06(16)
C34B C35B C36B 121.04(16)
C35B C36B C31B 117.88(15)
C35B C36B C38B 121.04(15)
C31B C36B C38B 121.08(15)
C42B C41B C46B 122.52(14)
C42B C41B N22B 118.91(13)
C46B C41B N22B 118.55(13)
C43B C42B C41B 117.39(15)
C43B C42B C47B 119.85(16)
C41B C42B C47B 122.72(15)
C44B C43B C42B 121.40(17)
C43B C44B C45B 120.05(16)
C44B C45B C46B 121.15(16)
C45B C46B C41B 117.48(15)
C45B C46B C48B 120.66(15)
C41B C46B C48B 121.80(14)
F1B B1B F2B 107.53(13)
F1B B1B N11B 110.62(13)
F2B B1B N11B 110.02(13)
F1B B1B N22B 110.58(14)
F2B B1B N22B 110.21(13)
N11B B1B N22B 107.89(12)

loop_
_geom_bond_atom_site_label_1
_geom_bond_atom_site_label_2
_geom_bond_distance
F1A B1A 1.396(2)
F2A B1A 1.389(2)
N11A C11A 1.3558(19)
N11A C14A 1.4122(19)
N11A B1A 1.539(2)
N12A C12A 1.2859(19)
N12A C31A 1.4245(19)
N21A C24A 1.3668(19)
N21A C21A 1.3765(19)
N22A C22A 1.3421(18)
N22A C41A 1.4454(18)
N22A B1A 1.555(2)
C11A C21A 1.366(2)
C11A C12A 1.485(2)
C12A C13A 1.466(2)
C13A C18A 1.392(2)
C13A C14A 1.407(2)
C14A C15A 1.374(2)
C15A C16A 1.389(2)
C16A C17A 1.386(2)
C17A C18A 1.385(2)
C21A C22A 1.425(2)
C22A C23A 1.438(2)
C23A C28A 1.406(2)
C23A C24A 1.418(2)
C24A C25A 1.388(2)
C25A C26A 1.373(2)
C26A C27A 1.400(3)
C27A C28A 1.370(2)
C31A C32A 1.400(2)
C31A C36A 1.401(2)
C32A C33A 1.388(2)
C32A C37A 1.499(2)
C33A C34A 1.373(3)
C34A C35A 1.378(3)
C35A C36A 1.393(2)
C36A C38A 1.503(3)
C41A C42A 1.390(2)
C41A C46A 1.403(3)
C42A C43A 1.414(3)
C42A C47A 1.491(3)
C43A C44A 1.379(4)
C44A C45A 1.356(4)
C45A C46A 1.380(3)
C46A C48A 1.494(3)
F1B B1B 1.385(2)
F2B B1B 1.396(2)
N11B C11B 1.3566(18)
N11B C14B 1.4093(19)
N11B B1B 1.533(2)
N12B C12B 1.2811(19)
N12B C31B 1.4259(18)
N21B C24B 1.3709(19)
N21B C21B 1.3790(19)
N22B C22B 1.3363(19)
N22B C41B 1.4468(18)
N22B B1B 1.557(2)
C11B C21B 1.366(2)
C11B C12B 1.477(2)
C12B C13B 1.471(2)
C13B C18B 1.390(2)
C13B C14B 1.404(2)
C14B C15B 1.381(2)
C15B C16B 1.386(2)
C16B C17B 1.385(3)
C17B C18B 1.381(2)
C21B C22B 1.423(2)
C22B C23B 1.441(2)
C23B C28B 1.407(2)
C23B C24B 1.416(2)
C24B C25B 1.393(2)
C25B C26B 1.376(2)
C26B C27B 1.400(2)
C27B C28B 1.367(2)
C31B C36B 1.398(2)
C31B C32B 1.399(2)
C32B C33B 1.388(2)
C32B C37B 1.504(2)
C33B C34B 1.378(2)
C34B C35B 1.379(2)
C35B C36B 1.391(2)
C36B C38B 1.504(2)
C41B C42B 1.396(2)
C41B C46B 1.398(2)
C42B C43B 1.391(2)
C42B C47B 1.503(2)
C43B C44B 1.375(3)
C44B C45B 1.381(3)
C45B C46B 1.391(2)
C46B C48B 1.501(2)

loop_
_geom_torsion_atom_site_label_1
_geom_torsion_atom_site_label_2
_geom_torsion_atom_site_label_3
_geom_torsion_atom_site_label_4
_geom_torsion
C14A N11A C11A C21A 174.72(14)
B1A N11A C11A C21A -5.8(2)
C14A N11A C11A C12A -1.50(17)
B1A N11A C11A C12A 177.94(14)
C31A N12A C12A C13A 4.3(3)
C31A N12A C12A C11A -175.18(14)
N11A C11A C12A N12A -179.21(14)
C21A C11A C12A N12A 5.0(3)
N11A C11A C12A C13A 1.14(17)
C21A C11A C12A C13A -174.64(16)
N12A C12A C13A C18A 0.7(3)
C11A C12A C13A C18A -179.79(17)
N12A C12A C13A C14A -179.89(18)
C11A C12A C13A C14A -0.33(16)
C18A C13A C14A C15A -1.7(2)
C12A C13A C14A C15A 178.79(15)
C18A C13A C14A N11A 178.99(14)
C12A C13A C14A N11A -0.55(17)
C11A N11A C14A C15A -178.00(16)
B1A N11A C14A C15A 2.6(3)
C11A N11A C14A C13A 1.30(17)
B1A N11A C14A C13A -178.13(14)
C13A C14A C15A C16A 0.7(2)
N11A C14A C15A C16A 179.91(15)
C14A C15A C16A C17A 0.7(3)
C15A C16A C17A C18A -1.2(3)
C16A C17A C18A C13A 0.2(2)
C14A C13A C18A C17A 1.2(2)
C12A C13A C18A C17A -179.41(16)
N11A C11A C21A N21A -178.44(14)
C12A C11A C21A N21A -3.0(3)
N11A C11A C21A C22A -2.0(2)
C12A C11A C21A C22A 173.42(14)
C24A N21A C21A C11A 176.61(16)
C24A N21A C21A C22A -0.18(17)
C41A N22A C22A C21A 175.76(14)
B1A N22A C22A C21A 2.9(2)
C41A N22A C22A C23A -4.8(2)
B1A N22A C22A C23A -177.68(16)
C11A C21A C22A N22A 3.4(2)
N21A C21A C22A N22A -179.50(13)
C11A C21A C22A C23A -176.14(14)
N21A C21A C22A C23A 0.95(17)
N22A C22A C23A C28A -1.7(3)
C21A C22A C23A C28A 177.80(18)
N22A C22A C23A C24A 179.21(16)
C21A C22A C23A C24A -1.31(17)
C21A N21A C24A C25A 179.40(16)
C21A N21A C24A C23A -0.69(18)
C28A C23A C24A N21A -178.03(14)
C22A C23A C24A N21A 1.26(18)
C28A C23A C24A C25A 1.9(2)
C22A C23A C24A C25A -178.83(15)
N21A C24A C25A C26A 178.48(17)
C23A C24A C25A C26A -1.4(3)
C24A C25A C26A C27A 0.2(3)
C25A C26A C27A C28A 0.6(3)
C26A C27A C28A C23A -0.2(3)
C24A C23A C28A C27A -1.0(3)
C22A C23A C28A C27A 179.93(19)
C12A N12A C31A C32A 73.7(2)
C12A N12A C31A C36A -112.72(18)
C36A C31A C32A C33A 2.5(3)
N12A C31A C32A C33A 175.93(15)
C36A C31A C32A C37A -176.81(17)
N12A C31A C32A C37A -3.4(3)
C31A C32A C33A C34A 0.1(3)
C37A C32A C33A C34A 179.40(19)
C32A C33A C34A C35A -1.6(3)
C33A C34A C35A C36A 0.6(3)
C34A C35A C36A C31A 1.9(3)
C34A C35A C36A C38A -177.45(18)
C32A C31A C36A C35A -3.4(2)
N12A C31A C36A C35A -176.96(15)
C32A C31A C36A C38A 175.88(16)
N12A C31A C36A C38A 2.3(2)
C22A N22A C41A C42A 100.10(17)
B1A N22A C41A C42A -86.74(18)
C22A N22A C41A C46A -77.95(19)
B1A N22A C41A C46A 95.22(18)
C46A C41A C42A C43A 1.0(3)
N22A C41A C42A C43A -176.90(15)
C46A C41A C42A C47A -179.84(16)
N22A C41A C42A C47A 2.2(2)
C41A C42A C43A C44A -0.3(3)
C47A C42A C43A C44A -179.4(2)
C42A C43A C44A C45A -0.9(4)
C43A C44A C45A C46A 1.3(4)
C44A C45A C46A C41A -0.5(3)
C44A C45A C46A C48A 177.8(2)
C42A C41A C46A C45A -0.7(3)
N22A C41A C46A C45A 177.32(16)
C42A C41A C46A C48A -178.94(17)
N22A C41A C46A C48A -1.0(3)
C11A N11A B1A F2A -110.47(17)
C14A N11A B1A F2A 68.9(2)
C11A N11A B1A F1A 130.95(15)
C14A N11A B1A F1A -49.7(2)
C11A N11A B1A N22A 10.5(2)
C14A N11A B1A N22A -170.12(13)
C22A N22A B1A F2A 113.40(15)
C41A N22A B1A F2A -59.37(18)
C22A N22A B1A F1A -128.61(14)
C41A N22A B1A F1A 58.62(19)
C22A N22A B1A N11A -8.9(2)
C41A N22A B1A N11A 178.31(13)
C14B N11B C11B C21B 179.67(14)
B1B N11B C11B C21B 2.4(2)
C14B N11B C11B C12B -0.42(16)
B1B N11B C11B C12B -177.69(13)
C31B N12B C12B C13B 0.1(3)
C31B N12B C12B C11B 177.71(13)
N11B C11B C12B N12B -176.85(13)
C21B C11B C12B N12B 3.1(2)
N11B C11B C12B C13B 1.43(16)
C21B C11B C12B C13B -178.67(15)
N12B C12B C13B C18B -4.0(3)
C11B C12B C13B C18B 178.11(18)
N12B C12B C13B C14B 176.03(17)
C11B C12B C13B C14B -1.87(16)
C18B C13B C14B C15B 1.9(2)
C12B C13B C14B C15B -178.14(15)
C18B C13B C14B N11B -178.24(14)
C12B C13B C14B N11B 1.74(17)
C11B N11B C14B C15B 179.03(16)
B1B N11B C14B C15B -3.7(3)
C11B N11B C14B C13B -0.85(17)
B1B N11B C14B C13B 176.38(14)
C13B C14B C15B C16B -1.5(3)
N11B C14B C15B C16B 178.59(16)
C14B C15B C16B C17B 0.2(3)
C15B C16B C17B C18B 0.8(3)
C16B C17B C18B C13B -0.5(3)
C14B C13B C18B C17B -0.8(3)
C12B C13B C18B C17B 179.24(17)
N11B C11B C21B N21B -177.93(14)
C12B C11B C21B N21B 2.2(3)
N11B C11B C21B C22B 1.0(2)
C12B C11B C21B C22B -178.94(14)
C24B N21B C21B C11B 176.46(15)
C24B N21B C21B C22B -2.53(16)
C41B N22B C22B C21B -179.22(13)
B1B N22B C22B C21B -3.8(2)
C41B N22B C22B C23B -1.0(2)
B1B N22B C22B C23B 174.41(15)
C11B C21B C22B N22B -0.2(2)
N21B C21B C22B N22B 178.90(13)
C11B C21B C22B C23B -178.85(14)
N21B C21B C22B C23B 0.24(16)
N22B C22B C23B C28B 2.2(3)
C21B C22B C23B C28B -179.34(18)
N22B C22B C23B C24B -176.40(15)
C21B C22B C23B C24B 2.05(16)
C21B N21B C24B C25B -175.41(15)
C21B N21B C24B C23B 3.90(17)
C28B C23B C24B N21B 177.44(14)
C22B C23B C24B N21B -3.69(17)
C28B C23B C24B C25B -3.2(2)
C22B C23B C24B C25B 175.67(14)
N21B C24B C25B C26B -178.63(15)
C23B C24B C25B C26B 2.1(2)
C24B C25B C26B C27B 0.3(3)
C25B C26B C27B C28B -1.8(3)
C26B C27B C28B C23B 0.7(3)
C24B C23B C28B C27B 1.7(2)
C22B C23B C28B C27B -176.76(17)
C12B N12B C31B C36B -93.06(18)
C12B N12B C31B C32B 90.35(18)
C36B C31B C32B C33B 3.1(2)
N12B C31B C32B C33B 179.54(14)
C36B C31B C32B C37B -177.27(15)
N12B C31B C32B C37B -0.8(2)
C31B C32B C33B C34B -0.6(3)
C37B C32B C33B C34B 179.74(17)
C32B C33B C34B C35B -1.2(3)
C33B C34B C35B C36B 0.6(3)
C34B C35B C36B C31B 1.8(3)
C34B C35B C36B C38B -178.41(17)
C32B C31B C36B C35B -3.6(2)
N12B C31B C36B C35B 179.88(14)
C32B C31B C36B C38B 176.53(16)
N12B C31B C36B C38B 0.0(2)
C22B N22B C41B C42B 86.59(18)
B1B N22B C41B C42B -89.01(18)
C22B N22B C41B C46B -91.48(17)
B1B N22B C41B C46B 92.92(17)
C46B C41B C42B C43B 0.9(2)
N22B C41B C42B C43B -177.04(15)
C46B C41B C42B C47B 178.74(16)
N22B C41B C42B C47B 0.8(2)
C41B C42B C43B C44B -1.0(3)
C47B C42B C43B C44B -178.86(19)
C42B C43B C44B C45B 0.1(3)
C43B C44B C45B C46B 1.0(3)
C44B C45B C46B C41B -1.0(3)
C44B C45B C46B C48B 176.13(18)
C42B C41B C46B C45B 0.0(2)
N22B C41B C46B C45B 178.04(14)
C42B C41B C46B C48B -177.07(15)
N22B C41B C46B C48B 0.9(2)
C11B N11B B1B F1B 115.61(16)
C14B N11B B1B F1B -61.2(2)
C11B N11B B1B F2B -125.72(15)
C14B N11B B1B F2B 57.5(2)
C11B N11B B1B N22B -5.5(2)
C14B N11B B1B N22B 177.77(13)
C22B N22B B1B F1B -114.98(15)
C41B N22B B1B F1B 60.35(17)
C22B N22B B1B F2B 126.26(15)
C41B N22B B1B F2B -58.41(18)
C22B N22B B1B N11B 6.1(2)
C41B N22B B1B N11B -178.55(12)
